data_4062389
loop_
_publ_author_name
'Carpentier, Jean-Fran\,cois'
'Martin, Alfredo'
'Swenson, Dale C.'
'Jordan, Richard F.'

_publ_section_title
;
 Synthesis, Stereochemistry, and Reactivity of Group 4 Metal Complexes
 That Contain a Chiral Tetradentate Diamine-Diamide Ligand
;
_journal_issue 24
_journal_name_full Organometallics
_journal_page_first 4999
_journal_page_last 5010
_journal_paper_doi 10.1021/om0340443
_journal_volume 22
_journal_year 2003
_chemical_formula_moiety 'C14 H28 Cl2 N4 Zr'
_chemical_formula_sum 'C14 H28 Cl2 N4 Zr'
_chemical_formula_weight 414.52
_space_group_IT_number 19
_symmetry_cell_setting orthorhombic
_symmetry_space_group_name_Hall 'P 2ac 2ab'
_symmetry_space_group_name_H-M 'P 21 21 21'
_cell_angle_alpha 90.00
_cell_angle_beta 90.00
_cell_angle_gamma 90.00
_cell_formula_units_Z 4
_cell_length_a 12.739(4)
_cell_length_b 15.984(6)
_cell_length_c 8.960(3)
_cell_measurement_temperature 213(2)
_cell_volume 1824(1)
_diffrn_ambient_temperature 213(2)
_exptl_crystal_density_diffrn 1.509
_refine_ls_R_factor_obs 0.0483
_refine_ls_wR_factor_obs 0.0834
_cod_depositor_comments
;
The following automatic conversions were performed:
'_symmetry_cell_setting' value 'Orthorhombic' changed to 'orthorhombic'
according to '/home/saulius/struct/CIF-dictionaries/cif_core.dic'
dictionary named 'cif_core.dic' version 2.4.1 from 2010-06-29.

Automatic conversion script
Id: cif_fix_enum 1527 2010-12-29 10:47:43Z saulius 
;
_cod_database_code 4062389

loop_
_symmetry_equiv_pos_as_xyz
'x, y, z'
'-x+1/2, -y, z+1/2'
'-x, y+1/2, -z+1/2'
'x+1/2, -y+1/2, -z'

loop_
_atom_site_aniso_label
_atom_site_aniso_U_11
_atom_site_aniso_U_22
_atom_site_aniso_U_33
_atom_site_aniso_U_23
_atom_site_aniso_U_13
_atom_site_aniso_U_12
Zr1 0.0274(2) 0.0296(3) 0.0299(3) 0.0024(4) 0.0016(3) -0.0010(3)
Cl1 0.0385(9) 0.0560(14) 0.0642(15) -0.0056(11) 0.0122(9) 0.0108(9)
Cl2 0.0737(15) 0.052(2) 0.056(2) 0.0113(13) 0.0067(13) -0.0254(13)
N1 0.041(3) 0.031(3) 0.041(4) -0.003(4) -0.017(3) 0.005(3)
C2 0.060(5) 0.054(6) 0.075(7) -0.028(6) -0.021(6) 0.031(5)
C3 0.065(5) 0.047(6) 0.093(9) -0.004(6) -0.023(5) 0.028(5)
C4 0.066(6) 0.059(7) 0.082(8) -0.005(6) -0.035(6) 0.029(5)
C5 0.042(3) 0.044(5) 0.053(4) -0.002(5) -0.012(5) 0.007(3)
C6 0.055(5) 0.059(6) 0.055(5) -0.007(5) -0.029(5) 0.007(5)
N7 0.039(3) 0.034(3) 0.038(4) 0.001(3) -0.001(3) 0.003(3)
C8 0.060(5) 0.036(5) 0.073(7) 0.006(5) -0.001(5) -0.012(4)
C9 0.046(4) 0.055(6) 0.059(5) 0.013(6) 0.011(4) -0.024(5)
N10 0.038(4) 0.044(4) 0.037(3) 0.010(3) -0.004(3) 0.000(3)
C11 0.045(4) 0.081(6) 0.027(4) 0.020(4) 0.014(4) -0.001(6)
C12 0.050(3) 0.056(3) 0.032(3) 0.004(2) -0.008(3) 0.011(3)
C13 0.080(4) 0.079(3) 0.039(3) -0.016(3) -0.003(3) 0.004(4)
C13' 0.080(4) 0.079(3) 0.039(3) -0.016(3) -0.003(3) 0.004(4)
C14 0.061(8) 0.063(5) 0.047(5) -0.015(4) -0.026(7) 0.016(5)
C14' 0.062(8) 0.060(3) 0.045(6) -0.016(4) -0.018(6) 0.017(6)
C15 0.058(5) 0.043(4) 0.054(4) -0.015(3) -0.008(3) 0.001(3)
N16 0.033(3) 0.038(3) 0.038(2) 0.000(2) -0.006(2) 0.005(2)
C17 0.070(5) 0.046(5) 0.053(5) -0.011(5) 0.000(4) -0.002(5)
C18 0.058(5) 0.050(5) 0.071(6) 0.020(5) -0.002(6) 0.009(6)

loop_
_atom_site_label
_atom_site_type_symbol
_atom_site_fract_x
_atom_site_fract_y
_atom_site_fract_z
_atom_site_U_iso_or_equiv
_atom_site_thermal_displace_type
_atom_site_occupancy
_atom_site_calc_flag
_atom_site_refinement_flags
_atom_site_disorder_group
Zr1 Zr 0.54486(5) 0.31749(5) 0.80290(8) 0.0290(2) Uani 1 d . .
Cl1 Cl 0.68826(15) 0.21456(14) 0.7464(3) 0.0529(6) Uani 1 d . .
Cl2 Cl 0.6304(2) 0.4242(2) 0.6475(3) 0.0603(7) Uani 1 d . .
N1 N 0.3963(4) 0.3645(4) 0.7890(8) 0.0377(15) Uani 1 d . .
C2 C 0.3558(7) 0.4441(6) 0.8516(11) 0.063(3) Uani 1 d . .
H2A H 0.4115(7) 0.4853(6) 0.8563(11) 0.075 Uiso 1 calc R .
H2B H 0.3292(7) 0.4351(6) 0.9518(11) 0.075 Uiso 1 calc R .
C3 C 0.2685(7) 0.4747(6) 0.7508(11) 0.068(3) Uani 1 d . .
H3A H 0.2038(7) 0.4811(6) 0.8067(11) 0.082 Uiso 1 calc R .
H3B H 0.2868(7) 0.5283(6) 0.7070(11) 0.082 Uiso 1 calc R .
C4 C 0.2561(8) 0.4098(6) 0.6322(12) 0.069(3) Uani 1 d . .
H4A H 0.2904(8) 0.4269(6) 0.5405(12) 0.083 Uiso 1 calc R .
H4B H 0.1825(8) 0.3990(6) 0.6118(12) 0.083 Uiso 1 calc R .
C5 C 0.3098(5) 0.3321(5) 0.6999(11) 0.047(2) Uani 1 d . .
H5 H 0.2600(5) 0.3036(5) 0.7659(11) 0.056 Uiso 1 calc R .
C6 C 0.3527(7) 0.2706(6) 0.5912(10) 0.057(3) Uani 1 d . .
H6A H 0.3803(7) 0.3004(6) 0.5053(10) 0.068 Uiso 1 calc R .
H6B H 0.2964(7) 0.2346(6) 0.5569(10) 0.068 Uiso 1 calc R .
N7 N 0.4379(5) 0.2181(4) 0.6579(7) 0.037(2) Uani 1 d . .
C8 C 0.3940(7) 0.1513(5) 0.7582(10) 0.056(3) Uani 1 d . .
H8A H 0.4404(7) 0.1032(5) 0.7564(10) 0.068 Uiso 1 calc R .
H8B H 0.3263(7) 0.1337(5) 0.7197(10) 0.068 Uiso 1 calc R .
C9 C 0.3807(6) 0.1800(7) 0.9174(9) 0.053(2) Uani 1 d . .
H9A H 0.3250(6) 0.2213(7) 0.9218(9) 0.064 Uiso 1 calc R .
H9B H 0.3598(6) 0.1328(7) 0.9785(9) 0.064 Uiso 1 calc R .
N10 N 0.4778(5) 0.2168(4) 0.9797(7) 0.040(2) Uani 1 d . .
C11 C 0.4526(7) 0.2697(6) 1.1104(7) 0.051(2) Uani 1 d . .
H11A H 0.4366(7) 0.2343(6) 1.1953(7) 0.061 Uiso 1 calc R 1
H11B H 0.3911(7) 0.3034(6) 1.0887(7) 0.061 Uiso 1 calc R 1
C12 C 0.5443(7) 0.3267(5) 1.1489(7) 0.0462(13) Uani 1 d . .
H12 H 0.6007(7) 0.2942(5) 1.1955(7) 0.055 Uiso 0.46(2) calc PR 1
H12' H 0.6008(26) 0.2933(9) 1.1930(25) 0.055 Uiso 0.54(2) calc PR 2
C13 C 0.5221(29) 0.4048(12) 1.2405(33) 0.066(2) Uani 0.46(2) d PDU 1
H13A H 0.4532(29) 0.4264(12) 1.2152(33) 0.079 Uiso 0.46(2) calc PR 1
H13B H 0.5223(29) 0.3908(12) 1.3458(33) 0.079 Uiso 0.46(2) calc PR 1
C14 C 0.6042(20) 0.4713(13) 1.2104(14) 0.057(3) Uani 0.46(2) d PDU 1
H14A H 0.6647(20) 0.4661(13) 1.2754(14) 0.068 Uiso 0.46(2) calc PR 1
H14B H 0.5758(20) 0.5275(13) 1.2165(14) 0.068 Uiso 0.46(2) calc PR 1
C15 C 0.6286(7) 0.4449(5) 1.0485(10) 0.052(2) Uani 1 d . .
H15A H 0.6025(7) 0.4875(5) 0.9810(10) 0.062 Uiso 0.46(2) calc PR 1
H15B H 0.7041(7) 0.4416(5) 1.0358(10) 0.062 Uiso 0.46(2) calc PR 1
H15C H 0.6251(4) 0.4846(4) 0.9668(7) 0.062 Uiso 0.54(2) calc PR 2
H15D H 0.7009(4) 0.4389(4) 1.0808(7) 0.062 Uiso 0.54(2) calc PR 2
C13' C 0.5116(26) 0.3943(9) 1.2587(25) 0.066(2) Uani 0.54(2) d PDU 2
H13C H 0.4359(26) 0.3974(9) 1.2693(25) 0.079 Uiso 0.54(2) calc PR 2
H13D H 0.5436(26) 0.3864(9) 1.3559(25) 0.079 Uiso 0.54(2) calc PR 2
C14' C 0.5557(17) 0.4701(10) 1.1787(17) 0.056(3) Uani 0.54(2) d PDU 2
H14C H 0.5946(17) 0.5041(10) 1.2492(17) 0.067 Uiso 0.54(2) calc PR 2
H14D H 0.4982(17) 0.5036(10) 1.1403(17) 0.067 Uiso 0.54(2) calc PR 2
N16 N 0.5817(4) 0.3639(4) 1.0082(7) 0.0364(13) Uani 1 d U .
C17 C 0.4912(6) 0.1760(6) 0.5302(9) 0.056(2) Uani 1 d . .
H17A H 0.5389(37) 0.1345(28) 0.5674(9) 0.085 Uiso 1 calc R .
H17B H 0.5293(40) 0.2168(9) 0.4731(42) 0.085 Uiso 1 calc R .
H17C H 0.4396(8) 0.1497(33) 0.4677(38) 0.085 Uiso 1 calc R .
C18 C 0.5501(8) 0.1486(5) 1.0264(10) 0.059(2) Uani 1 d . .
H18A H 0.5552(41) 0.1078(21) 0.9481(32) 0.089 Uiso 1 calc R .
H18B H 0.5234(28) 0.1224(27) 1.1151(44) 0.089 Uiso 1 calc R .
H18C H 0.6183(16) 0.1715(8) 1.0463(70) 0.089 Uiso 1 calc R .

loop_
_geom_bond_atom_site_label_1
_geom_bond_atom_site_label_2
_geom_bond_distance
_geom_bond_site_symmetry_2
_geom_bond_publ_flag
Zr1 N16 2.038(6) . yes
Zr1 N1 2.039(6) . yes
Zr1 N10 2.415(6) . yes
Zr1 Cl2 2.457(2) . yes
Zr1 N7 2.464(6) . yes
Zr1 Cl1 2.510(2) . yes
N1 C5 1.456(9) . yes
N1 C2 1.484(10) . yes
C2 C3 1.514(11) . yes
C2 H2A 0.97 . ?
C2 H2B 0.97 . ?
C3 C4 1.494(13) . yes
C3 H3A 0.97 . ?
C3 H3B 0.97 . ?
C4 C5 1.542(11) . yes
C4 H4A 0.97 . ?
C4 H4B 0.97 . ?
C5 C6 1.488(11) . yes
C5 H5 0.98 . ?
C6 N7 1.497(10) . yes
C6 H6A 0.97 . ?
C6 H6B 0.97 . ?
N7 C17 1.490(9) . yes
N7 C8 1.504(9) . yes
C8 C9 1.509(11) . yes
C8 H8A 0.97 . ?
C8 H8B 0.97 . ?
C9 N10 1.478(10) . yes
C9 H9A 0.97 . ?
C9 H9B 0.97 . ?
N10 C11 1.480(9) . yes
N10 C18 1.488(10) . yes
C11 C12 1.521(12) . yes
C11 H11A 0.97 . ?
C11 H11B 0.97 . ?
C12 N16 1.473(9) . yes
C12 C13 1.520(12) . yes
C12 C13' 1.519(11) . yes
C12 H12 0.98 . ?
C12 H12' 0.98 . ?
C13 C14 1.52(2) . yes
C13 H13A 0.97 . ?
C13 H13B 0.97 . ?
C14 C15 1.542(13) . yes
C14 H14A 0.97 . ?
C14 H14B 0.97 . ?
C15 N16 1.471(10) . yes
C15 C14' 1.545(13) . yes
C15 H15A 0.97 . ?
C15 H15B 0.97 . ?
C15 H15C 0.97 . ?
C15 H15D 0.97 . ?
C13' C14' 1.52(2) . yes
C13' H13C 0.97 . ?
C13' H13D 0.97 . ?
C14' H14C 0.97 . ?
C14' H14D 0.97 . ?
C17 H17A 0.96 . ?
C17 H17B 0.96 . ?
C17 H17C 0.96 . ?
C18 H18A 0.96 . ?
C18 H18B 0.96 . ?
C18 H18C 0.96 . ?
